data_7030282
loop_
_publ_author_name
'Benjamin, Sophie L.'
'Levason, William'
'Pugh, David'
'Reid, Gillian'
'Zhang, Wenjian'

_publ_section_title
;
 Preparation and structures of coordination complexes of the very hard
 Lewis acids ZrF4 and HfF4.
;
_journal_issue 40
_journal_name_full 'Dalton transactions (Cambridge, England : 2003)'
_journal_page_first 12548
_journal_page_last 12557
_journal_paper_doi 10.1039/c2dt31501g
_journal_volume 41
_journal_year 2012
_chemical_formula_moiety 'C27 H37 N2 1+, C3 H9 Cl2 Sn 1-'
_chemical_formula_sum 'C30 H46 Cl2 N2 Sn'
_chemical_formula_weight 624.28
_chemical_name_systematic
;
1,3-bis(2,6-Di-isopropylphenyl)imidazolium trimethyldichlorotin(IV)
;
_space_group_IT_number 14
_symmetry_cell_setting monoclinic
_symmetry_Int_Tables_number 14
_symmetry_space_group_name_Hall '-P 2yn'
_symmetry_space_group_name_H-M 'P 1 21/n 1'
_atom_sites_solution_hydrogens geom
_atom_sites_solution_primary direct
_atom_sites_solution_secondary difmap
_audit_creation_date 2012-07-04
_audit_creation_method 'SHELXL-97 + hand edit'
_cell_angle_alpha 90.00
_cell_angle_beta 91.172(4)
_cell_angle_gamma 90.00
_cell_formula_units_Z 4
_cell_length_a 9.801(2)
_cell_length_b 20.775(5)
_cell_length_c 15.552(4)
_cell_measurement_reflns_used 5755
_cell_measurement_temperature 100(2)
_cell_measurement_theta_max 31.2
_cell_measurement_theta_min 2.0
_cell_volume 3166.0(13)
_computing_cell_refinement 'CrystalClear-SM Expert 2.0 r7 (Rigaku, 2011)'
_computing_data_collection 'CrystalClear-SM Expert 2.0 r7 (Rigaku, 2011)'
_computing_data_reduction 'CrystalClear-SM Expert 2.0 r7 (Rigaku, 2011)'
_computing_structure_refinement 'SHELXL-97 (Sheldrick, 2008)'
_diffrn_ambient_temperature 100(2)
_diffrn_detector CCD
_diffrn_detector_area_resol_mean 28.5714
_diffrn_measured_fraction_theta_full 0.991
_diffrn_measured_fraction_theta_max 0.991
_diffrn_measurement_device 'AFC12 (Right): Kappa 3 circle'
_diffrn_measurement_device_type 'Rigaku Saturn724+ (2x2 bin mode)'
_diffrn_measurement_method 'profile data from \w-scans'
_diffrn_measurement_specimen_support Mitegen
_diffrn_radiation_monochromator Confocal
_diffrn_radiation_type MoK\a
_diffrn_radiation_wavelength 0.71073
_diffrn_reflns_av_R_equivalents 0.0224
_diffrn_reflns_av_sigmaI/netI 0.0368
_diffrn_reflns_limit_h_max 12
_diffrn_reflns_limit_h_min -12
_diffrn_reflns_limit_k_max 26
_diffrn_reflns_limit_k_min -26
_diffrn_reflns_limit_l_max 20
_diffrn_reflns_limit_l_min -11
_diffrn_reflns_number 15650
_diffrn_reflns_theta_full 27.48
_diffrn_reflns_theta_max 27.48
_diffrn_reflns_theta_min 3.13
_diffrn_source 'Rotating Anode'
_diffrn_source_current 55.0
_diffrn_source_power 2.5
_diffrn_source_voltage 45.0
_diffrn_standards_interval_count 0
_exptl_absorpt_coefficient_mu 0.995
_exptl_absorpt_correction_T_max 1.000
_exptl_absorpt_correction_T_min 0.773
_exptl_absorpt_correction_type multi-scan
_exptl_absorpt_process_details 'CrystalClear-SM Expert 2.0 r13 (Rigaku, 2011)'
_exptl_crystal_colour colourless
_exptl_crystal_density_diffrn 1.310
_exptl_crystal_density_method 'not measured'
_exptl_crystal_description platelet
_exptl_crystal_F_000 1296
_exptl_crystal_size_max 0.09
_exptl_crystal_size_mid 0.07
_exptl_crystal_size_min 0.03
_refine_diff_density_max 0.766
_refine_diff_density_min -0.446
_refine_diff_density_rms 0.070
_refine_ls_extinction_method none
_refine_ls_goodness_of_fit_ref 1.093
_refine_ls_hydrogen_treatment constr
_refine_ls_matrix_type full
_refine_ls_number_parameters 327
_refine_ls_number_reflns 7190
_refine_ls_number_restraints 0
_refine_ls_restrained_S_all 1.093
_refine_ls_R_factor_all 0.0440
_refine_ls_R_factor_gt 0.0357
_refine_ls_shift/su_max 0.001
_refine_ls_shift/su_mean 0.000
_refine_ls_structure_factor_coef Fsqd
_refine_ls_weighting_details 'w=1/[\s^2^(Fo^2^)+(0.0287P)^2^+1.0782P] where P=(Fo^2^+2Fc^2^)/3'
_refine_ls_weighting_scheme calc
_refine_ls_wR_factor_gt 0.0713
_refine_ls_wR_factor_ref 0.0751
_reflns_number_gt 6307
_reflns_number_total 7190
_reflns_threshold_expression I>2\s(I)
_cod_data_source_file c2dt31501g.txt
_cod_data_source_block 2012dcp031
_cod_depositor_comments
;
The following automatic conversions were performed:

'_symmetry_cell_setting' value 'Monoclinic' changed to 'monoclinic'
according to
/usr/data/users/saulius/automatic-downloads/retrospective/RSC/lib/dictionaries/cif_core.dic
dictionary named 'cif_core.dic' version 2.4.2 from 2011-04-26.

Automatic conversion script
Id: cif_fix_values 2281 2013-09-26 08:29:07Z andrius 
;
_cod_original_cell_volume 3166.1(13)
_cod_original_sg_symbol_H-M 'P 21/n'
_cod_database_code 7030282

loop_
_symmetry_equiv_pos_as_xyz
'x, y, z'
'-x+1/2, y+1/2, -z+1/2'
'-x, -y, -z'
'x-1/2, -y-1/2, z-1/2'

loop_
_atom_site_label
_atom_site_type_symbol
_atom_site_fract_x
_atom_site_fract_y
_atom_site_fract_z
_atom_site_U_iso_or_equiv
_atom_site_adp_type
_atom_site_occupancy
_atom_site_symmetry_multiplicity
_atom_site_calc_flag
_atom_site_refinement_flags
N1 N 0.32396(18) 0.47914(9) 0.17807(12) 0.0165(4) Uani 1 1 d .
N2 N 0.51881(18) 0.47442(8) 0.24544(12) 0.0148(4) Uani 1 1 d .
C1 C 0.1789(2) 0.47268(11) 0.15737(15) 0.0180(5) Uani 1 1 d .
C2 C 0.1379(2) 0.42211(11) 0.10427(16) 0.0210(5) Uani 1 1 d .
C3 C -0.0012(2) 0.41930(12) 0.08242(17) 0.0272(6) Uani 1 1 d .
H3 H -0.0340 0.3862 0.0452 0.033 Uiso 1 1 calc R
C4 C -0.0914(3) 0.46407(13) 0.11435(19) 0.0327(6) Uani 1 1 d .
H4 H -0.1856 0.4611 0.0993 0.039 Uiso 1 1 calc R
C5 C -0.0462(2) 0.51310(12) 0.16786(18) 0.0268(6) Uani 1 1 d .
H5 H -0.1101 0.5430 0.1898 0.032 Uiso 1 1 calc R
C6 C 0.0915(2) 0.51935(11) 0.19004(15) 0.0202(5) Uani 1 1 d .
C7 C 0.2347(2) 0.36951(12) 0.07543(16) 0.0242(5) Uani 1 1 d .
H7 H 0.3300 0.3843 0.0883 0.029 Uiso 1 1 calc R
C8 C 0.2096(3) 0.30874(13) 0.12823(18) 0.0369(7) Uani 1 1 d .
H8A H 0.2195 0.3188 0.1896 0.055 Uiso 1 1 calc R
H8B H 0.2762 0.2757 0.1129 0.055 Uiso 1 1 calc R
H8C H 0.1172 0.2928 0.1160 0.055 Uiso 1 1 calc R
C9 C 0.2230(3) 0.35572(14) -0.02070(17) 0.0331(6) Uani 1 1 d .
H9A H 0.1329 0.3375 -0.0343 0.050 Uiso 1 1 calc R
H9B H 0.2939 0.3250 -0.0368 0.050 Uiso 1 1 calc R
H9C H 0.2347 0.3958 -0.0529 0.050 Uiso 1 1 calc R
C10 C 0.1423(2) 0.57318(11) 0.24864(15) 0.0198(5) Uani 1 1 d .
H10 H 0.2415 0.5796 0.2373 0.024 Uiso 1 1 calc R
C11 C 0.0702(3) 0.63744(11) 0.23159(18) 0.0305(6) Uani 1 1 d .
H11A H 0.0735 0.6477 0.1702 0.046 Uiso 1 1 calc R
H11B H 0.1160 0.6715 0.2648 0.046 Uiso 1 1 calc R
H11C H -0.0252 0.6343 0.2489 0.046 Uiso 1 1 calc R
C12 C 0.1297(3) 0.55433(12) 0.34349(17) 0.0299(6) Uani 1 1 d .
H12A H 0.1733 0.5873 0.3798 0.045 Uiso 1 1 calc R
H12B H 0.1748 0.5128 0.3535 0.045 Uiso 1 1 calc R
H12C H 0.0330 0.5508 0.3577 0.045 Uiso 1 1 calc R
C13 C 0.3881(2) 0.45645(10) 0.24814(15) 0.0161(4) Uani 1 1 d .
H13 H 0.3479 0.4318 0.2923 0.019 Uiso 1 1 calc R
C14 C 0.4159(2) 0.51256(11) 0.12867(15) 0.0190(5) Uani 1 1 d .
H14 H 0.3972 0.5335 0.0755 0.023 Uiso 1 1 calc R
C15 C 0.5368(2) 0.50954(10) 0.17063(15) 0.0173(5) Uani 1 1 d .
H15 H 0.6199 0.5281 0.1524 0.021 Uiso 1 1 calc R
C16 C 0.6244(2) 0.46610(11) 0.31196(14) 0.0172(5) Uani 1 1 d .
C17 C 0.6990(2) 0.40883(11) 0.31342(15) 0.0197(5) Uani 1 1 d .
C18 C 0.8078(2) 0.40589(12) 0.37265(16) 0.0235(5) Uani 1 1 d .
H18 H 0.8632 0.3684 0.3753 0.028 Uiso 1 1 calc R
C19 C 0.8361(2) 0.45688(12) 0.42761(16) 0.0256(5) Uani 1 1 d .
H19 H 0.9109 0.4538 0.4672 0.031 Uiso 1 1 calc R
C20 C 0.7571(2) 0.51224(12) 0.42580(16) 0.0234(5) Uani 1 1 d .
H20 H 0.7771 0.5463 0.4648 0.028 Uiso 1 1 calc R
C21 C 0.6483(2) 0.51829(11) 0.36703(15) 0.0184(5) Uani 1 1 d .
C22 C 0.6622(3) 0.35213(11) 0.25585(16) 0.0240(5) Uani 1 1 d .
H22 H 0.6182 0.3696 0.2021 0.029 Uiso 1 1 calc R
C23 C 0.7853(3) 0.31225(13) 0.22970(18) 0.0360(7) Uani 1 1 d .
H23A H 0.8569 0.3409 0.2089 0.054 Uiso 1 1 calc R
H23B H 0.7580 0.2823 0.1839 0.054 Uiso 1 1 calc R
H23C H 0.8201 0.2880 0.2795 0.054 Uiso 1 1 calc R
C24 C 0.5582(3) 0.30892(13) 0.29931(19) 0.0367(7) Uani 1 1 d .
H24A H 0.5993 0.2904 0.3517 0.055 Uiso 1 1 calc R
H24B H 0.5307 0.2742 0.2599 0.055 Uiso 1 1 calc R
H24C H 0.4780 0.3344 0.3142 0.055 Uiso 1 1 calc R
C25 C 0.5631(2) 0.57947(11) 0.36430(16) 0.0231(5) Uani 1 1 d .
H25 H 0.4892 0.5737 0.3197 0.028 Uiso 1 1 calc R
C26 C 0.4954(3) 0.59127(13) 0.45133(18) 0.0321(6) Uani 1 1 d .
H26A H 0.4396 0.5539 0.4661 0.048 Uiso 1 1 calc R
H26B H 0.4375 0.6297 0.4473 0.048 Uiso 1 1 calc R
H26C H 0.5662 0.5978 0.4960 0.048 Uiso 1 1 calc R
C27 C 0.6495(3) 0.63738(12) 0.33838(17) 0.0295(6) Uani 1 1 d .
H27A H 0.7229 0.6440 0.3812 0.044 Uiso 1 1 calc R
H27B H 0.5919 0.6759 0.3353 0.044 Uiso 1 1 calc R
H27C H 0.6891 0.6294 0.2820 0.044 Uiso 1 1 calc R
C28 C 0.8621(2) 0.25737(11) 0.98379(17) 0.0222(5) Uani 1 1 d .
H28A H 0.9061 0.2157 0.9739 0.033 Uiso 1 1 calc R
H28B H 0.8727 0.2692 1.0446 0.033 Uiso 1 1 calc R
H28C H 0.9047 0.2903 0.9481 0.033 Uiso 1 1 calc R
C29 C 0.5786(3) 0.28822(12) 0.83102(16) 0.0268(6) Uani 1 1 d .
H29A H 0.6395 0.3227 0.8124 0.040 Uiso 1 1 calc R
H29B H 0.4863 0.3054 0.8377 0.040 Uiso 1 1 calc R
H29C H 0.5767 0.2539 0.7879 0.040 Uiso 1 1 calc R
C30 C 0.5132(2) 0.20790(12) 1.03799(16) 0.0257(6) Uani 1 1 d .
H30A H 0.5401 0.1632 1.0489 0.039 Uiso 1 1 calc R
H30B H 0.4205 0.2089 1.0131 0.039 Uiso 1 1 calc R
H30C H 0.5154 0.2319 1.0922 0.039 Uiso 1 1 calc R
Cl1 Cl 0.61273(6) 0.36400(3) 1.02056(4) 0.02456(13) Uani 1 1 d .
Cl2 Cl 0.68759(6) 0.13552(3) 0.88234(4) 0.02547(13) Uani 1 1 d .
Sn1 Sn 0.650905(16) 0.250615(7) 0.950701(10) 0.01812(6) Uani 1 1 d .

loop_
_atom_site_aniso_label
_atom_site_aniso_U_11
_atom_site_aniso_U_22
_atom_site_aniso_U_33
_atom_site_aniso_U_23
_atom_site_aniso_U_13
_atom_site_aniso_U_12
N1 0.0136(9) 0.0167(9) 0.0192(10) -0.0002(8) -0.0020(8) 0.0011(7)
N2 0.0129(9) 0.0133(9) 0.0181(9) 0.0015(8) -0.0011(7) 0.0020(7)
C1 0.0122(10) 0.0213(11) 0.0203(12) 0.0024(10) -0.0016(9) -0.0010(9)
C2 0.0170(11) 0.0218(12) 0.0243(13) 0.0008(10) -0.0002(10) 0.0011(9)
C3 0.0195(12) 0.0264(13) 0.0355(15) -0.0091(12) -0.0037(11) -0.0008(10)
C4 0.0136(11) 0.0356(15) 0.0485(18) -0.0069(14) -0.0068(11) 0.0008(11)
C5 0.0168(11) 0.0259(13) 0.0376(15) -0.0048(12) -0.0004(11) 0.0044(10)
C6 0.0178(11) 0.0194(12) 0.0234(12) 0.0023(10) -0.0001(10) -0.0015(9)
C7 0.0181(12) 0.0263(13) 0.0280(13) -0.0056(11) -0.0010(10) 0.0023(10)
C8 0.0424(17) 0.0326(15) 0.0357(16) 0.0020(13) 0.0015(13) 0.0154(13)
C9 0.0294(14) 0.0402(16) 0.0297(15) -0.0054(13) 0.0008(12) 0.0044(12)
C10 0.0168(11) 0.0182(11) 0.0244(12) -0.0007(10) 0.0018(10) 0.0004(9)
C11 0.0366(15) 0.0194(12) 0.0353(15) 0.0011(11) -0.0015(12) -0.0001(11)
C12 0.0399(15) 0.0237(13) 0.0261(14) 0.0002(11) -0.0014(12) 0.0027(12)
C13 0.0158(10) 0.0127(10) 0.0195(11) 0.0004(9) -0.0009(9) -0.0005(9)
C14 0.0189(11) 0.0197(12) 0.0183(11) 0.0035(9) 0.0019(9) 0.0005(9)
C15 0.0158(11) 0.0165(11) 0.0198(11) 0.0033(9) 0.0021(9) -0.0018(9)
C16 0.0130(10) 0.0204(11) 0.0182(11) 0.0045(9) -0.0016(9) -0.0026(9)
C17 0.0189(11) 0.0219(12) 0.0184(11) 0.0052(10) 0.0022(9) 0.0017(10)
C18 0.0202(12) 0.0259(13) 0.0244(13) 0.0054(11) 0.0001(10) 0.0045(10)
C19 0.0178(11) 0.0358(14) 0.0229(12) 0.0075(11) -0.0052(10) -0.0013(11)
C20 0.0185(11) 0.0270(13) 0.0245(13) -0.0004(11) -0.0031(10) -0.0057(10)
C21 0.0151(11) 0.0195(11) 0.0206(12) 0.0028(10) 0.0007(9) -0.0029(9)
C22 0.0275(13) 0.0235(12) 0.0209(12) -0.0002(10) -0.0027(10) 0.0086(11)
C23 0.0412(16) 0.0343(15) 0.0324(15) -0.0017(13) 0.0037(13) 0.0184(13)
C24 0.0398(16) 0.0237(14) 0.0466(18) -0.0046(13) -0.0005(14) -0.0007(12)
C25 0.0222(12) 0.0186(12) 0.0282(13) -0.0020(10) -0.0053(10) -0.0017(10)
C26 0.0283(14) 0.0286(14) 0.0394(16) -0.0012(12) 0.0069(12) 0.0020(12)
C27 0.0313(14) 0.0239(13) 0.0331(15) 0.0013(11) -0.0023(12) -0.0026(11)
C28 0.0179(11) 0.0234(12) 0.0251(13) -0.0010(10) -0.0015(10) -0.0021(10)
C29 0.0300(14) 0.0284(14) 0.0216(13) 0.0037(11) -0.0049(11) -0.0024(11)
C30 0.0234(12) 0.0241(13) 0.0300(14) 0.0031(11) 0.0070(11) -0.0026(10)
Cl1 0.0315(3) 0.0196(3) 0.0224(3) 0.0000(2) -0.0027(2) 0.0016(2)
Cl2 0.0242(3) 0.0221(3) 0.0301(3) -0.0068(3) 0.0016(2) -0.0007(2)
Sn1 0.01784(9) 0.01819(9) 0.01832(9) 0.00107(6) -0.00029(6) -0.00139(6)

loop_
_atom_type_symbol
_atom_type_description
_atom_type_scat_dispersion_real
_atom_type_scat_dispersion_imag
_atom_type_scat_source
C C 0.0033 0.0016 'International Tables Vol C Tables 4.2.6.8 and 6.1.1.4'
H H 0.0000 0.0000 'International Tables Vol C Tables 4.2.6.8 and 6.1.1.4'
N N 0.0061 0.0033 'International Tables Vol C Tables 4.2.6.8 and 6.1.1.4'
Cl Cl 0.1484 0.1585 'International Tables Vol C Tables 4.2.6.8 and 6.1.1.4'
Sn Sn -0.6537 1.4246 'International Tables Vol C Tables 4.2.6.8 and 6.1.1.4'

loop_
_geom_angle_atom_site_label_1
_geom_angle_atom_site_label_2
_geom_angle_atom_site_label_3
_geom_angle
C13 N1 C14 109.26(19)
C13 N1 C1 126.14(19)
C14 N1 C1 124.56(19)
C13 N2 C15 108.16(19)
C13 N2 C16 127.70(19)
C15 N2 C16 123.82(18)
C2 C1 C6 124.6(2)
C2 C1 N1 118.0(2)
C6 C1 N1 117.3(2)
C1 C2 C3 116.4(2)
C1 C2 C7 122.9(2)
C3 C2 C7 120.6(2)
C4 C3 C2 120.8(2)
C4 C3 H3 119.6
C2 C3 H3 119.6
C3 C4 C5 120.9(2)
C3 C4 H4 119.6
C5 C4 H4 119.6
C4 C5 C6 121.0(2)
C4 C5 H5 119.5
C6 C5 H5 119.5
C5 C6 C1 116.4(2)
C5 C6 C10 121.4(2)
C1 C6 C10 122.2(2)
C2 C7 C9 112.9(2)
C2 C7 C8 109.1(2)
C9 C7 C8 111.2(2)
C2 C7 H7 107.8
C9 C7 H7 107.8
C8 C7 H7 107.8
C7 C8 H8A 109.5
C7 C8 H8B 109.5
H8A C8 H8B 109.5
C7 C8 H8C 109.5
H8A C8 H8C 109.5
H8B C8 H8C 109.5
C7 C9 H9A 109.5
C7 C9 H9B 109.5
H9A C9 H9B 109.5
C7 C9 H9C 109.5
H9A C9 H9C 109.5
H9B C9 H9C 109.5
C6 C10 C11 113.1(2)
C6 C10 C12 110.90(19)
C11 C10 C12 110.1(2)
C6 C10 H10 107.5
C11 C10 H10 107.5
C12 C10 H10 107.5
C10 C11 H11A 109.5
C10 C11 H11B 109.5
H11A C11 H11B 109.5
C10 C11 H11C 109.5
H11A C11 H11C 109.5
H11B C11 H11C 109.5
C10 C12 H12A 109.5
C10 C12 H12B 109.5
H12A C12 H12B 109.5
C10 C12 H12C 109.5
H12A C12 H12C 109.5
H12B C12 H12C 109.5
N1 C13 N2 108.19(19)
N1 C13 H13 125.9
N2 C13 H13 125.9
C15 C14 N1 106.6(2)
C15 C14 H14 126.7
N1 C14 H14 126.7
C14 C15 N2 107.83(19)
C14 C15 H15 126.1
N2 C15 H15 126.1
C17 C16 C21 124.7(2)
C17 C16 N2 118.4(2)
C21 C16 N2 116.8(2)
C18 C17 C16 116.2(2)
C18 C17 C22 121.6(2)
C16 C17 C22 122.2(2)
C19 C18 C17 120.9(2)
C19 C18 H18 119.5
C17 C18 H18 119.5
C18 C19 C20 121.1(2)
C18 C19 H19 119.4
C20 C19 H19 119.4
C19 C20 C21 120.4(2)
C19 C20 H20 119.8
C21 C20 H20 119.8
C20 C21 C16 116.6(2)
C20 C21 C25 120.3(2)
C16 C21 C25 123.1(2)
C17 C22 C24 110.4(2)
C17 C22 C23 113.5(2)
C24 C22 C23 109.7(2)
C17 C22 H22 107.7
C24 C22 H22 107.7
C23 C22 H22 107.7
C22 C23 H23A 109.5
C22 C23 H23B 109.5
H23A C23 H23B 109.5
C22 C23 H23C 109.5
H23A C23 H23C 109.5
H23B C23 H23C 109.5
C22 C24 H24A 109.5
C22 C24 H24B 109.5
H24A C24 H24B 109.5
C22 C24 H24C 109.5
H24A C24 H24C 109.5
H24B C24 H24C 109.5
C21 C25 C27 110.98(19)
C21 C25 C26 110.8(2)
C27 C25 C26 110.9(2)
C21 C25 H25 108.0
C27 C25 H25 108.0
C26 C25 H25 108.0
C25 C26 H26A 109.5
C25 C26 H26B 109.5
H26A C26 H26B 109.5
C25 C26 H26C 109.5
H26A C26 H26C 109.5
H26B C26 H26C 109.5
C25 C27 H27A 109.5
C25 C27 H27B 109.5
H27A C27 H27B 109.5
C25 C27 H27C 109.5
H27A C27 H27C 109.5
H27B C27 H27C 109.5
Sn1 C28 H28A 109.5
Sn1 C28 H28B 109.5
H28A C28 H28B 109.5
Sn1 C28 H28C 109.5
H28A C28 H28C 109.5
H28B C28 H28C 109.5
Sn1 C29 H29A 109.5
Sn1 C29 H29B 109.5
H29A C29 H29B 109.5
Sn1 C29 H29C 109.5
H29A C29 H29C 109.5
H29B C29 H29C 109.5
Sn1 C30 H30A 109.5
Sn1 C30 H30B 109.5
H30A C30 H30B 109.5
Sn1 C30 H30C 109.5
H30A C30 H30C 109.5
H30B C30 H30C 109.5
C29 Sn1 C28 119.51(10)
C29 Sn1 C30 120.47(10)
C28 Sn1 C30 120.01(10)
C29 Sn1 Cl1 89.13(7)
C28 Sn1 Cl1 89.25(7)
C30 Sn1 Cl1 90.71(7)
C29 Sn1 Cl2 91.48(7)
C28 Sn1 Cl2 90.99(7)
C30 Sn1 Cl2 88.44(7)
Cl1 Sn1 Cl2 179.124(19)

loop_
_geom_bond_atom_site_label_1
_geom_bond_atom_site_label_2
_geom_bond_distance
N1 C13 1.333(3)
N1 C14 1.383(3)
N1 C1 1.457(3)
N2 C13 1.336(3)
N2 C15 1.388(3)
N2 C16 1.458(3)
C1 C2 1.390(3)
C1 C6 1.397(3)
C2 C3 1.400(3)
C2 C7 1.520(3)
C3 C4 1.382(3)
C3 H3 0.9500
C4 C5 1.382(4)
C4 H4 0.9500
C5 C6 1.392(3)
C5 H5 0.9500
C6 C10 1.520(3)
C7 C9 1.524(3)
C7 C8 1.529(4)
C7 H7 1.0000
C8 H8A 0.9800
C8 H8B 0.9800
C8 H8C 0.9800
C9 H9A 0.9800
C9 H9B 0.9800
C9 H9C 0.9800
C10 C11 1.531(3)
C10 C12 1.534(3)
C10 H10 1.0000
C11 H11A 0.9800
C11 H11B 0.9800
C11 H11C 0.9800
C12 H12A 0.9800
C12 H12B 0.9800
C12 H12C 0.9800
C13 H13 0.9500
C14 C15 1.343(3)
C14 H14 0.9500
C15 H15 0.9500
C16 C17 1.397(3)
C16 C21 1.399(3)
C17 C18 1.396(3)
C17 C22 1.519(3)
C18 C19 1.386(3)
C18 H18 0.9500
C19 C20 1.386(3)
C19 H19 0.9500
C20 C21 1.396(3)
C20 H20 0.9500
C21 C25 1.521(3)
C22 C24 1.526(4)
C22 C23 1.526(3)
C22 H22 1.0000
C23 H23A 0.9800
C23 H23B 0.9800
C23 H23C 0.9800
C24 H24A 0.9800
C24 H24B 0.9800
C24 H24C 0.9800
C25 C27 1.530(3)
C25 C26 1.539(3)
C25 H25 1.0000
C26 H26A 0.9800
C26 H26B 0.9800
C26 H26C 0.9800
C27 H27A 0.9800
C27 H27B 0.9800
C27 H27C 0.9800
C28 Sn1 2.127(2)
C28 H28A 0.9800
C28 H28B 0.9800
C28 H28C 0.9800
C29 Sn1 2.127(2)
C29 H29A 0.9800
C29 H29B 0.9800
C29 H29C 0.9800
C30 Sn1 2.128(2)
C30 H30A 0.9800
C30 H30B 0.9800
C30 H30C 0.9800
Cl1 Sn1 2.6240(8)
Cl2 Sn1 2.6443(8)

loop_
_geom_torsion_atom_site_label_1
_geom_torsion_atom_site_label_2
_geom_torsion_atom_site_label_3
_geom_torsion_atom_site_label_4
_geom_torsion
C13 N1 C1 C2 -95.4(3)
C14 N1 C1 C2 87.4(3)
C13 N1 C1 C6 86.8(3)
C14 N1 C1 C6 -90.4(3)
C6 C1 C2 C3 0.6(4)
N1 C1 C2 C3 -177.0(2)
C6 C1 C2 C7 -175.4(2)
N1 C1 C2 C7 7.0(3)
C1 C2 C3 C4 -1.4(4)
C7 C2 C3 C4 174.6(2)
C2 C3 C4 C5 0.7(4)
C3 C4 C5 C6 1.0(4)
C4 C5 C6 C1 -1.7(4)
C4 C5 C6 C10 179.8(2)
C2 C1 C6 C5 1.0(4)
N1 C1 C6 C5 178.6(2)
C2 C1 C6 C10 179.4(2)
N1 C1 C6 C10 -3.0(3)
C1 C2 C7 C9 -133.0(2)
C3 C2 C7 C9 51.1(3)
C1 C2 C7 C8 102.7(3)
C3 C2 C7 C8 -73.1(3)
C5 C6 C10 C11 -39.2(3)
C1 C6 C10 C11 142.5(2)
C5 C6 C10 C12 85.1(3)
C1 C6 C10 C12 -93.2(3)
C14 N1 C13 N2 0.1(2)
C1 N1 C13 N2 -177.4(2)
C15 N2 C13 N1 -0.2(2)
C16 N2 C13 N1 173.5(2)
C13 N1 C14 C15 -0.1(3)
C1 N1 C14 C15 177.6(2)
N1 C14 C15 N2 0.0(3)
C13 N2 C15 C14 0.1(3)
C16 N2 C15 C14 -173.8(2)
C13 N2 C16 C17 87.7(3)
C15 N2 C16 C17 -99.5(3)
C13 N2 C16 C21 -95.8(3)
C15 N2 C16 C21 76.9(3)
C21 C16 C17 C18 -2.4(3)
N2 C16 C17 C18 173.72(19)
C21 C16 C17 C22 175.9(2)
N2 C16 C17 C22 -8.0(3)
C16 C17 C18 C19 1.5(3)
C22 C17 C18 C19 -176.9(2)
C17 C18 C19 C20 0.3(4)
C18 C19 C20 C21 -1.3(4)
C19 C20 C21 C16 0.4(3)
C19 C20 C21 C25 -179.1(2)
C17 C16 C21 C20 1.5(3)
N2 C16 C21 C20 -174.69(19)
C17 C16 C21 C25 -179.0(2)
N2 C16 C21 C25 4.8(3)
C18 C17 C22 C24 90.5(3)
C16 C17 C22 C24 -87.7(3)
C18 C17 C22 C23 -33.1(3)
C16 C17 C22 C23 148.7(2)
C20 C21 C25 C27 63.7(3)
C16 C21 C25 C27 -115.7(2)
C20 C21 C25 C26 -60.0(3)
C16 C21 C25 C26 120.6(2)
